data_4069542
loop_
_publ_author_name
'Li, Shihui'
'Cui, Dongmei'
'Li, Danfeng'
'Hou, Zhaomin'

_publ_section_title
;
 Highly 3,4-Selective Polymerization of Isoprene with NPN Ligand
 Stabilized Rare-Earth Metal Bis(alkyl)s. Structures and Performances
;
_journal_issue 16
_journal_name_full Organometallics
_journal_page_first 4814
_journal_paper_doi 10.1021/om900261n
_journal_volume 28
_journal_year 2009
_chemical_formula_sum 'C44 H66 Lu N2 O2 P Si2'
_chemical_formula_weight 917.11
_chemical_name_systematic
; 
 ? 
;
_space_group_IT_number 2
_symmetry_space_group_name_Hall '-P 1'
_symmetry_space_group_name_H-M 'P -1'
_atom_sites_solution_hydrogens geom
_atom_sites_solution_primary direct
_atom_sites_solution_secondary difmap
_audit_creation_method SHELXL-97
_cell_angle_alpha 108.2640(10)
_cell_angle_beta 91.9250(10)
_cell_angle_gamma 102.5140(10)
_cell_formula_units_Z 2
_cell_length_a 11.7732(6)
_cell_length_b 11.9312(6)
_cell_length_c 18.3470(10)
_cell_measurement_temperature 185(2)
_cell_volume 2374.8(2)
_computing_structure_refinement 'SHELXL-97 (Sheldrick, 1997)'
_computing_structure_solution 'SHELXS-97 (Sheldrick, 1990)'
_diffrn_ambient_temperature 185(2)
_diffrn_measured_fraction_theta_full 0.975
_diffrn_measured_fraction_theta_max 0.975
_diffrn_radiation_monochromator graphite
_diffrn_radiation_source 'fine-focus sealed tube'
_diffrn_radiation_type MoK\a
_diffrn_radiation_wavelength 0.71073
_diffrn_reflns_av_R_equivalents 0.0147
_diffrn_reflns_av_sigmaI/netI 0.0300
_diffrn_reflns_limit_h_max 14
_diffrn_reflns_limit_h_min -12
_diffrn_reflns_limit_k_max 10
_diffrn_reflns_limit_k_min -14
_diffrn_reflns_limit_l_max 22
_diffrn_reflns_limit_l_min -21
_diffrn_reflns_number 13386
_diffrn_reflns_theta_full 26.01
_diffrn_reflns_theta_max 26.01
_diffrn_reflns_theta_min 1.78
_exptl_absorpt_coefficient_mu 2.196
_exptl_absorpt_correction_T_max 0.7065
_exptl_absorpt_correction_T_min 0.4518
_exptl_crystal_density_diffrn 1.283
_exptl_crystal_density_method 'not measured'
_exptl_crystal_F_000 948
_exptl_crystal_size_max 0.43
_exptl_crystal_size_mid 0.21
_exptl_crystal_size_min 0.17
_refine_diff_density_max 1.100
_refine_diff_density_min -0.607
_refine_diff_density_rms 0.087
_refine_ls_extinction_method none
_refine_ls_goodness_of_fit_ref 1.044
_refine_ls_hydrogen_treatment mixed
_refine_ls_matrix_type full
_refine_ls_number_parameters 520
_refine_ls_number_reflns 9122
_refine_ls_number_restraints 67
_refine_ls_restrained_S_all 1.078
_refine_ls_R_factor_all 0.0387
_refine_ls_R_factor_gt 0.0340
_refine_ls_shift/su_max 0.002
_refine_ls_shift/su_mean 0.000
_refine_ls_structure_factor_coef Fsqd
_refine_ls_weighting_details 'calc w=1/[\s^2^(Fo^2^)+(0.0568P)^2^+1.0648P] where P=(Fo^2^+2Fc^2^)/3'
_refine_ls_weighting_scheme calc
_refine_ls_wR_factor_gt 0.0882
_refine_ls_wR_factor_ref 0.0913
_reflns_number_gt 8251
_reflns_number_total 9122
_reflns_threshold_expression >2sigma(I)
_cod_data_source_file om900261n_si_002.cif
_cod_data_source_block complex2
_cod_database_code 4069542

loop_
_symmetry_equiv_pos_as_xyz
'x, y, z'
'-x, -y, -z'

loop_
_atom_site_label
_atom_site_type_symbol
_atom_site_fract_x
_atom_site_fract_y
_atom_site_fract_z
_atom_site_U_iso_or_equiv
_atom_site_adp_type
_atom_site_occupancy
_atom_site_symmetry_multiplicity
_atom_site_calc_flag
_atom_site_refinement_flags
_atom_site_disorder_assembly
_atom_site_disorder_group
Lu Lu 0.773426(13) 0.670996(14) 0.727915(8) 0.03818(7) Uani 1 1 d . A .
N1 N 0.8053(3) 0.5215(3) 0.77506(16) 0.0344(6) Uani 1 1 d . . .
N2 N 0.6477(3) 0.6283(3) 0.81519(17) 0.0365(6) Uani 1 1 d . . .
O1 O 0.6789(3) 0.8199(3) 0.7301(2) 0.0633(9) Uani 1 1 d . . .
O2 O 0.3223(11) 0.9142(11) 0.5637(7) 0.354(10) Uani 1 1 d D C .
P P 0.69768(8) 0.51924(8) 0.82759(5) 0.03255(19) Uani 1 1 d . . .
Si2 Si 1.06874(14) 0.87408(15) 0.81990(10) 0.0802(5) Uani 1 1 d . . .
Si1A Si 0.7674(10) 0.5760(13) 0.5165(8) 0.067(2) Uani 0.457(11) 1 d PU A 1
Si1B Si 0.7377(8) 0.5989(11) 0.5144(7) 0.0672(18) Uani 0.543(11) 1 d PU A 2
C1 C 0.8726(3) 0.4347(3) 0.7560(2) 0.0366(8) Uani 1 1 d . . .
C2 C 0.9612(4) 0.4490(4) 0.7088(3) 0.0522(11) Uani 1 1 d . . .
H2 H 0.9735 0.5161 0.6902 0.063 Uiso 1 1 calc R . .
C3 C 1.0319(4) 0.3670(5) 0.6883(3) 0.0655(13) Uani 1 1 d . . .
H3 H 1.0920 0.3800 0.6564 0.079 Uiso 1 1 calc R . .
C4 C 1.0172(4) 0.2677(5) 0.7129(3) 0.0565(11) Uani 1 1 d . . .
C5 C 0.9304(4) 0.2537(4) 0.7604(3) 0.0507(10) Uani 1 1 d . . .
H5 H 0.9188 0.1865 0.7789 0.061 Uiso 1 1 calc R . .
C6 C 0.8602(3) 0.3347(4) 0.7818(2) 0.0406(8) Uani 1 1 d . . .
H6 H 0.8019 0.3222 0.8148 0.049 Uiso 1 1 calc R . .
C7 C 1.0954(6) 0.1788(6) 0.6894(4) 0.0876(19) Uani 1 1 d . . .
H7A H 1.0639 0.1069 0.7041 0.131 Uiso 1 1 calc R . .
H7B H 1.1747 0.2180 0.7155 0.131 Uiso 1 1 calc R . .
H7C H 1.0979 0.1542 0.6333 0.131 Uiso 1 1 calc R . .
C8 C 0.5561(4) 0.3290(4) 0.7126(2) 0.0474(9) Uani 1 1 d . . .
H8 H 0.5921 0.3713 0.6801 0.057 Uiso 1 1 calc R . .
C9 C 0.4696(4) 0.2238(4) 0.6814(3) 0.0530(10) Uani 1 1 d . . .
H9 H 0.4466 0.1935 0.6273 0.064 Uiso 1 1 calc R . .
C10 C 0.4161(4) 0.1621(4) 0.7284(3) 0.0520(10) Uani 1 1 d . . .
H10 H 0.3551 0.0907 0.7068 0.062 Uiso 1 1 calc R . .
C11 C 0.4512(4) 0.2042(4) 0.8065(3) 0.0509(10) Uani 1 1 d . . .
H11 H 0.4152 0.1611 0.8386 0.061 Uiso 1 1 calc R . .
C12 C 0.5397(3) 0.3101(3) 0.8386(2) 0.0405(8) Uani 1 1 d . . .
H12 H 0.5645 0.3385 0.8924 0.049 Uiso 1 1 calc R . .
C13 C 0.5912(3) 0.3738(3) 0.7920(2) 0.0367(8) Uani 1 1 d . . .
C14 C 0.8603(3) 0.5635(3) 0.9521(2) 0.0383(8) Uani 1 1 d . . .
H14 H 0.9153 0.5538 0.9153 0.046 Uiso 1 1 calc R . .
C15 C 0.8975(4) 0.5950(4) 1.0301(2) 0.0469(9) Uani 1 1 d . . .
H15 H 0.9781 0.6075 1.0464 0.056 Uiso 1 1 calc R . .
C16 C 0.8185(4) 0.6081(4) 1.0839(2) 0.0521(10) Uani 1 1 d . . .
H16 H 0.8447 0.6291 1.1371 0.063 Uiso 1 1 calc R . .
C17 C 0.7025(4) 0.5910(4) 1.0611(2) 0.0496(10) Uani 1 1 d . . .
H17 H 0.6483 0.5997 1.0985 0.060 Uiso 1 1 calc R . .
C18 C 0.6634(3) 0.5610(4) 0.9834(2) 0.0425(9) Uani 1 1 d . . .
H18 H 0.5829 0.5506 0.9680 0.051 Uiso 1 1 calc R . .
C19 C 0.7422(3) 0.5460(3) 0.9279(2) 0.0348(7) Uani 1 1 d . . .
C20 C 0.5715(3) 0.6852(4) 0.8666(2) 0.0394(8) Uani 1 1 d . . .
C21 C 0.4495(3) 0.6395(4) 0.8532(2) 0.0423(9) Uani 1 1 d . . .
C22 C 0.3806(4) 0.6932(5) 0.9072(3) 0.0552(11) Uani 1 1 d . . .
H22 H 0.2982 0.6611 0.8985 0.066 Uiso 1 1 calc R . .
C23 C 0.4264(4) 0.7911(5) 0.9729(3) 0.0593(12) Uani 1 1 d . . .
C24 C 0.5463(5) 0.8395(5) 0.9822(2) 0.0616(13) Uani 1 1 d . . .
H24 H 0.5795 0.9094 1.0255 0.074 Uiso 1 1 calc R . .
C25 C 0.6201(4) 0.7891(4) 0.9302(2) 0.0490(10) Uani 1 1 d . . .
C26 C 0.3913(4) 0.5363(4) 0.7822(2) 0.0531(10) Uani 1 1 d . . .
H26A H 0.3903 0.4589 0.7905 0.080 Uiso 1 1 calc R . .
H26B H 0.4349 0.5412 0.7382 0.080 Uiso 1 1 calc R . .
H26C H 0.3109 0.5414 0.7714 0.080 Uiso 1 1 calc R . .
C27 C 0.3508(6) 0.8447(6) 1.0330(3) 0.0836(18) Uani 1 1 d . . .
H27A H 0.3370 0.9192 1.0265 0.125 Uiso 1 1 calc R . .
H27B H 0.3907 0.8637 1.0847 0.125 Uiso 1 1 calc R . .
H27C H 0.2758 0.7859 1.0268 0.125 Uiso 1 1 calc R . .
C28 C 0.7495(4) 0.8461(4) 0.9424(3) 0.0638(13) Uani 1 1 d . . .
H28A H 0.7663 0.9225 0.9858 0.096 Uiso 1 1 calc R . .
H28B H 0.7745 0.8625 0.8955 0.096 Uiso 1 1 calc R . .
H28C H 0.7921 0.7904 0.9538 0.096 Uiso 1 1 calc R . .
C29 C 0.5533(4) 0.7958(5) 0.7111(4) 0.0759(16) Uani 1 1 d . . .
H29A H 0.5283 0.7319 0.6601 0.091 Uiso 1 1 calc R . .
H29B H 0.5111 0.7681 0.7505 0.091 Uiso 1 1 calc R . .
C30 C 0.5296(8) 0.9053(8) 0.7097(6) 0.137(3) Uani 1 1 d U . .
H30A H 0.4784 0.9322 0.7501 0.164 Uiso 1 1 calc R . .
H30B H 0.4875 0.8924 0.6590 0.164 Uiso 1 1 calc R . .
C31 C 0.6368(6) 0.9984(6) 0.7227(5) 0.106(2) Uani 1 1 d . . .
H31A H 0.6498 1.0223 0.6760 0.127 Uiso 1 1 calc R . .
H31B H 0.6335 1.0713 0.7664 0.127 Uiso 1 1 calc R . .
C32 C 0.7280(5) 0.9467(5) 0.7400(5) 0.093(2) Uani 1 1 d . . .
H32A H 0.7641 0.9904 0.7938 0.112 Uiso 1 1 calc R . .
H32B H 0.7894 0.9537 0.7050 0.112 Uiso 1 1 calc R . .
C33 C 0.9619(4) 0.7942(4) 0.7365(3) 0.0601(12) Uani 1 1 d . . .
H33A H 1.0031 0.7423 0.6988 0.072 Uiso 1 1 calc R . .
H33B H 0.9501 0.8575 0.7147 0.072 Uiso 1 1 calc R . .
C34 C 1.0657(5) 0.7872(5) 0.8882(3) 0.0750(15) Uani 1 1 d . . .
H34A H 0.9878 0.7736 0.9058 0.113 Uiso 1 1 calc R . .
H34B H 1.1243 0.8334 0.9327 0.113 Uiso 1 1 calc R . .
H34C H 1.0835 0.7087 0.8621 0.113 Uiso 1 1 calc R . .
C35 C 1.0305(7) 1.0248(6) 0.8733(4) 0.111(2) Uani 1 1 d U . .
H35A H 1.0180 1.0664 0.8364 0.166 Uiso 1 1 calc R . .
H35B H 1.0950 1.0763 0.9127 0.166 Uiso 1 1 calc R . .
H35C H 0.9590 1.0088 0.8979 0.166 Uiso 1 1 calc R . .
C36 C 1.2216(7) 0.9154(9) 0.8019(5) 0.129(3) Uani 1 1 d U . .
H36A H 1.2444 0.8428 0.7699 0.194 Uiso 1 1 calc R . .
H36B H 1.2717 0.9502 0.8512 0.194 Uiso 1 1 calc R . .
H36C H 1.2306 0.9755 0.7750 0.194 Uiso 1 1 calc R . .
C37 C 0.7117(4) 0.5495(5) 0.6003(2) 0.0578(11) Uani 1 1 d U . .
H37A H 0.7205 0.4675 0.5971 0.069 Uiso 1 1 calc R A 1
H37B H 0.6265 0.5429 0.5932 0.069 Uiso 1 1 calc R A 1
C41 C 0.2135(15) 0.9198(16) 0.5564(9) 0.382(18) Uani 1 1 d D . .
H41A H 0.2092 1.0052 0.5808 0.458 Uiso 1 1 calc R B 2
H41B H 0.1679 0.8710 0.5851 0.458 Uiso 1 1 calc R B 2
C42 C 0.1634(14) 0.8810(17) 0.4846(10) 0.324(14) Uani 1 1 d D C 2
H42A H 0.1380 0.9464 0.4709 0.389 Uiso 1 1 calc R C 2
H42B H 0.0956 0.8107 0.4754 0.389 Uiso 1 1 calc R C 2
C43 C 0.2565(18) 0.8476(16) 0.4444(8) 0.310(13) Uani 1 1 d D . .
H43A H 0.2342 0.7602 0.4133 0.372 Uiso 1 1 calc R C 2
H43B H 0.2765 0.8951 0.4090 0.372 Uiso 1 1 calc R C 2
C44 C 0.3515(14) 0.8703(15) 0.4974(10) 0.281(11) Uani 1 1 d D C .
H44A H 0.3753 0.7940 0.4929 0.337 Uiso 1 1 calc R . .
H44B H 0.4184 0.9284 0.4879 0.337 Uiso 1 1 calc R . .
C38A C 0.684(2) 0.477(3) 0.4249(12) 0.135(10) Uani 0.457(11) 1 d PU A 1
H38A H 0.6872 0.3926 0.4172 0.202 Uiso 0.457(11) 1 calc PR A 1
H38B H 0.7166 0.5019 0.3826 0.202 Uiso 0.457(11) 1 calc PR A 1
H38C H 0.6018 0.4827 0.4259 0.202 Uiso 0.457(11) 1 calc PR A 1
C39A C 0.9200(11) 0.5603(16) 0.5153(8) 0.090(5) Uani 0.457(11) 1 d PU A 1
H39A H 0.9716 0.6333 0.5523 0.134 Uiso 0.457(11) 1 calc PR A 1
H39B H 0.9437 0.5503 0.4634 0.134 Uiso 0.457(11) 1 calc PR A 1
H39C H 0.9258 0.4890 0.5296 0.134 Uiso 0.457(11) 1 calc PR A 1
C40A C 0.769(2) 0.7339(18) 0.5190(11) 0.128(7) Uani 0.457(11) 1 d PU A 1
H40A H 0.6904 0.7478 0.5252 0.193 Uiso 0.457(11) 1 calc PR A 1
H40B H 0.7937 0.7445 0.4706 0.193 Uiso 0.457(11) 1 calc PR A 1
H40C H 0.8240 0.7921 0.5624 0.193 Uiso 0.457(11) 1 calc PR A 1
C38B C 0.7321(18) 0.460(2) 0.4213(12) 0.109(6) Uani 0.543(11) 1 d PU A 2
H38D H 0.6510 0.4128 0.4051 0.164 Uiso 0.543(11) 1 calc PR A 2
H38E H 0.7801 0.4084 0.4323 0.164 Uiso 0.543(11) 1 calc PR A 2
H38F H 0.7625 0.4894 0.3798 0.164 Uiso 0.543(11) 1 calc PR A 2
C39B C 0.8806(13) 0.7047(16) 0.5244(7) 0.123(7) Uani 0.543(11) 1 d PU A 2
H39D H 0.8907 0.7245 0.4767 0.184 Uiso 0.543(11) 1 calc PR A 2
H39E H 0.9429 0.6668 0.5342 0.184 Uiso 0.543(11) 1 calc PR A 2
H39F H 0.8846 0.7793 0.5676 0.184 Uiso 0.543(11) 1 calc PR A 2
C40B C 0.6207(14) 0.6708(15) 0.4973(8) 0.117(5) Uani 0.543(11) 1 d PU A 2
H40F H 0.5894 0.7047 0.5461 0.176 Uiso 0.543(11) 1 calc PR A 2
H40E H 0.5580 0.6099 0.4602 0.176 Uiso 0.543(11) 1 calc PR A 2
H40D H 0.6525 0.7360 0.4765 0.176 Uiso 0.543(11) 1 calc PR A 2

loop_
_atom_site_aniso_label
_atom_site_aniso_U_11
_atom_site_aniso_U_22
_atom_site_aniso_U_33
_atom_site_aniso_U_23
_atom_site_aniso_U_13
_atom_site_aniso_U_12
Lu 0.03751(10) 0.04024(11) 0.03758(10) 0.01936(7) -0.00341(6) 0.00231(7)
N1 0.0352(15) 0.0373(16) 0.0335(14) 0.0152(12) 0.0059(12) 0.0085(13)
N2 0.0370(16) 0.0361(16) 0.0402(16) 0.0167(13) 0.0016(12) 0.0106(13)
O1 0.0534(18) 0.0496(18) 0.094(2) 0.0387(17) -0.0066(17) 0.0079(15)
O2 0.179(10) 0.415(18) 0.257(13) -0.178(13) -0.036(10) 0.076(11)
P 0.0324(4) 0.0367(5) 0.0317(4) 0.0147(4) 0.0034(3) 0.0098(4)
Si2 0.0669(9) 0.0737(10) 0.0922(11) 0.0526(9) -0.0378(8) -0.0302(7)
Si1A 0.069(5) 0.089(5) 0.043(2) 0.033(3) -0.002(3) 0.002(3)
Si1B 0.067(4) 0.091(5) 0.0411(17) 0.034(2) -0.003(3) -0.003(3)
C1 0.0345(18) 0.042(2) 0.0322(17) 0.0114(15) 0.0018(14) 0.0073(16)
C2 0.053(2) 0.060(3) 0.057(2) 0.031(2) 0.023(2) 0.024(2)
C3 0.064(3) 0.089(4) 0.056(3) 0.027(3) 0.027(2) 0.037(3)
C4 0.056(3) 0.068(3) 0.049(2) 0.011(2) 0.0072(19) 0.034(2)
C5 0.049(2) 0.046(2) 0.058(2) 0.016(2) -0.0001(19) 0.0164(19)
C6 0.0365(19) 0.043(2) 0.046(2) 0.0178(17) 0.0084(16) 0.0127(16)
C7 0.086(4) 0.102(5) 0.087(4) 0.018(3) 0.025(3) 0.064(4)
C8 0.052(2) 0.048(2) 0.042(2) 0.0195(18) 0.0022(17) 0.0046(19)
C9 0.053(2) 0.050(2) 0.050(2) 0.0108(19) -0.0034(19) 0.010(2)
C10 0.041(2) 0.039(2) 0.072(3) 0.016(2) 0.002(2) 0.0061(17)
C11 0.042(2) 0.047(2) 0.068(3) 0.027(2) 0.014(2) 0.0078(18)
C12 0.0384(19) 0.040(2) 0.047(2) 0.0183(17) 0.0079(16) 0.0116(16)
C13 0.0321(18) 0.0360(19) 0.0429(19) 0.0137(16) 0.0050(15) 0.0085(15)
C14 0.0367(19) 0.043(2) 0.0391(19) 0.0166(16) 0.0051(15) 0.0125(16)
C15 0.047(2) 0.051(2) 0.043(2) 0.0138(18) -0.0046(17) 0.0160(19)
C16 0.064(3) 0.063(3) 0.0317(19) 0.0133(18) 0.0000(18) 0.022(2)
C17 0.056(3) 0.061(3) 0.039(2) 0.0208(19) 0.0128(18) 0.021(2)
C18 0.040(2) 0.051(2) 0.041(2) 0.0171(17) 0.0060(16) 0.0145(18)
C19 0.0377(19) 0.0365(19) 0.0326(17) 0.0134(15) 0.0035(14) 0.0107(15)
C20 0.044(2) 0.044(2) 0.0375(18) 0.0178(16) 0.0027(15) 0.0207(17)
C21 0.041(2) 0.053(2) 0.0414(19) 0.0228(18) 0.0003(16) 0.0197(18)
C22 0.047(2) 0.076(3) 0.061(3) 0.035(2) 0.009(2) 0.033(2)
C23 0.067(3) 0.075(3) 0.053(3) 0.027(2) 0.010(2) 0.044(3)
C24 0.084(4) 0.062(3) 0.042(2) 0.007(2) -0.005(2) 0.041(3)
C25 0.057(2) 0.046(2) 0.047(2) 0.0120(18) -0.0054(18) 0.026(2)
C26 0.039(2) 0.070(3) 0.053(2) 0.024(2) -0.0046(18) 0.013(2)
C27 0.093(4) 0.115(5) 0.065(3) 0.027(3) 0.019(3) 0.073(4)
C28 0.063(3) 0.050(3) 0.066(3) 0.003(2) -0.015(2) 0.016(2)
C29 0.050(3) 0.070(3) 0.120(5) 0.055(3) -0.011(3) 0.009(2)
C30 0.123(5) 0.120(5) 0.179(5) 0.060(4) -0.006(4) 0.040(4)
C31 0.089(5) 0.062(4) 0.185(8) 0.060(5) 0.014(5) 0.025(3)
C32 0.075(4) 0.051(3) 0.157(6) 0.050(4) -0.014(4) 0.004(3)
C33 0.051(3) 0.063(3) 0.064(3) 0.032(2) -0.008(2) -0.006(2)
C34 0.062(3) 0.082(4) 0.083(4) 0.049(3) -0.017(3) -0.006(3)
C35 0.128(4) 0.089(4) 0.107(4) 0.035(3) -0.033(3) 0.013(3)
C36 0.102(4) 0.149(5) 0.131(4) 0.070(4) -0.004(3) -0.016(3)
C37 0.061(3) 0.066(3) 0.040(2) 0.020(2) -0.0029(19) -0.001(2)
C41 0.172(15) 0.61(4) 0.222(19) -0.13(2) -0.006(14) 0.20(2)
C42 0.160(14) 0.53(4) 0.140(13) -0.036(17) -0.035(11) 0.015(18)
C43 0.25(2) 0.55(4) 0.094(9) 0.051(15) 0.032(12) 0.11(2)
C44 0.187(15) 0.42(3) 0.150(13) -0.045(16) 0.053(11) 0.104(16)
C38A 0.085(12) 0.25(2) 0.025(6) 0.020(9) 0.000(7) -0.016(15)
C39A 0.068(6) 0.129(13) 0.067(8) 0.033(8) 0.012(5) 0.011(7)
C40A 0.16(2) 0.154(11) 0.129(13) 0.111(10) 0.051(12) 0.058(12)
C38B 0.130(18) 0.125(10) 0.052(6) 0.022(6) 0.019(10) -0.003(9)
C39B 0.103(8) 0.167(14) 0.066(7) 0.050(7) 0.007(7) -0.052(9)
C40B 0.128(10) 0.157(13) 0.101(9) 0.088(9) 0.000(8) 0.041(9)

loop_
_atom_type_symbol
_atom_type_description
_atom_type_scat_dispersion_real
_atom_type_scat_dispersion_imag
_atom_type_scat_source
C C 0.0033 0.0016 'International Tables Vol C Tables 4.2.6.8 and 6.1.1.4'
H H 0.0000 0.0000 'International Tables Vol C Tables 4.2.6.8 and 6.1.1.4'
N N 0.0061 0.0033 'International Tables Vol C Tables 4.2.6.8 and 6.1.1.4'
O O 0.0106 0.0060 'International Tables Vol C Tables 4.2.6.8 and 6.1.1.4'
Si Si 0.0817 0.0704 'International Tables Vol C Tables 4.2.6.8 and 6.1.1.4'
P P 0.1023 0.0942 'International Tables Vol C Tables 4.2.6.8 and 6.1.1.4'
Lu Lu -0.4720 5.8584 'International Tables Vol C Tables 4.2.6.8 and 6.1.1.4'

loop_
_geom_angle_atom_site_label_1
_geom_angle_atom_site_label_2
_geom_angle_atom_site_label_3
_geom_angle
O1 Lu N1 150.01(12)
O1 Lu N2 85.33(11)
N1 Lu N2 64.90(10)
O1 Lu C37 97.51(16)
N1 Lu C37 97.94(15)
N2 Lu C37 114.14(14)
O1 Lu C33 94.86(15)
N1 Lu C33 103.79(14)
N2 Lu C33 135.63(14)
C37 Lu C33 109.83(17)
C1 N1 P 125.7(3)
C1 N1 Lu 135.3(2)
P N1 Lu 97.53(14)
C20 N2 P 121.5(2)
C20 N2 Lu 139.0(2)
P N2 Lu 97.26(14)
C32 O1 C29 107.6(4)
C32 O1 Lu 129.0(3)
C29 O1 Lu 123.0(3)
C44 O2 C41 108.2(13)
N2 P N1 100.16(16)
N2 P C19 112.36(16)
N1 P C19 113.63(16)
N2 P C13 112.46(17)
N1 P C13 111.02(16)
C19 P C13 107.26(17)
C33 Si2 C36 117.1(3)
C33 Si2 C34 111.8(2)
C36 Si2 C34 106.4(3)
C33 Si2 C35 108.1(3)
C36 Si2 C35 105.3(4)
C34 Si2 C35 107.6(3)
C37 Si1A C38A 115.1(12)
C37 Si1A C39A 108.8(7)
C38A Si1A C39A 109.0(12)
C37 Si1A C40A 110.7(9)
C38A Si1A C40A 105.4(15)
C39A Si1A C40A 107.5(11)
C39B Si1B C40B 109.5(10)
C39B Si1B C37 113.2(7)
C40B Si1B C37 108.9(7)
C39B Si1B C38B 106.6(10)
C40B Si1B C38B 107.1(10)
C37 Si1B C38B 111.4(10)
C2 C1 C6 116.2(4)
C2 C1 N1 118.4(3)
C6 C1 N1 125.4(3)
C3 C2 C1 121.4(4)
C4 C3 C2 121.7(4)
C3 C4 C5 117.2(4)
C3 C4 C7 120.8(5)
C5 C4 C7 122.0(5)
C6 C5 C4 121.7(4)
C5 C6 C1 121.7(4)
C9 C8 C13 120.3(4)
C8 C9 C10 120.3(4)
C11 C10 C9 120.0(4)
C10 C11 C12 120.1(4)
C13 C12 C11 120.0(4)
C12 C13 C8 119.3(4)
C12 C13 P 124.3(3)
C8 C13 P 116.3(3)
C15 C14 C19 120.0(3)
C16 C15 C14 120.5(4)
C17 C16 C15 120.3(4)
C16 C17 C18 120.3(4)
C17 C18 C19 120.2(4)
C14 C19 C18 118.8(3)
C14 C19 P 119.4(3)
C18 C19 P 121.6(3)
C25 C20 C21 119.6(4)
C25 C20 N2 119.3(3)
C21 C20 N2 121.1(3)
C22 C21 C20 118.7(4)
C22 C21 C26 119.1(4)
C20 C21 C26 122.2(3)
C23 C22 C21 123.0(4)
C22 C23 C24 117.1(4)
C22 C23 C27 122.3(5)
C24 C23 C27 120.5(5)
C23 C24 C25 122.4(4)
C24 C25 C20 118.9(4)
C24 C25 C28 120.3(4)
C20 C25 C28 120.8(4)
C30 C29 O1 106.7(5)
C29 C30 C31 110.7(7)
C32 C31 C30 106.1(6)
C31 C32 O1 108.6(5)
Si2 C33 Lu 129.4(2)
Si1A C37 Si1B 15.4(4)
Si1A C37 Lu 126.5(5)
Si1B C37 Lu 125.4(5)
O2 C41 C42 115.1(14)
C41 C42 C43 100.3(13)
C44 C43 C42 108.3(13)
O2 C44 C43 108.1(13)

loop_
_geom_bond_atom_site_label_1
_geom_bond_atom_site_label_2
_geom_bond_distance
Lu O1 2.283(3)
Lu N1 2.304(3)
Lu N2 2.315(3)
Lu C37 2.326(4)
Lu C33 2.351(4)
N1 C1 1.403(5)
N1 P 1.619(3)
N2 C20 1.439(5)
N2 P 1.613(3)
O1 C32 1.448(6)
O1 C29 1.452(6)
O2 C44 1.255(14)
O2 C41 1.303(16)
P C19 1.805(4)
P C13 1.817(4)
Si2 C33 1.809(5)
Si2 C36 1.830(8)
Si2 C34 1.856(5)
Si2 C35 1.916(8)
Si1A C37 1.782(14)
Si1A C38A 1.83(3)
Si1A C39A 1.847(17)
Si1A C40A 1.87(2)
Si1B C39B 1.837(16)
Si1B C40B 1.838(15)
Si1B C37 1.862(11)
Si1B C38B 1.96(2)
C1 C2 1.394(5)
C1 C6 1.397(5)
C2 C3 1.391(6)
C3 C4 1.375(7)
C4 C5 1.382(6)
C4 C7 1.524(6)
C5 C6 1.378(6)
C8 C9 1.377(6)
C8 C13 1.398(5)
C9 C10 1.385(6)
C10 C11 1.376(7)
C11 C12 1.397(6)
C12 C13 1.384(5)
C14 C15 1.389(5)
C14 C19 1.396(5)
C15 C16 1.376(6)
C16 C17 1.368(6)
C17 C18 1.393(6)
C18 C19 1.396(5)
C20 C25 1.403(6)
C20 C21 1.405(5)
C21 C22 1.389(6)
C21 C26 1.500(6)
C22 C23 1.382(7)
C23 C24 1.387(7)
C23 C27 1.512(6)
C24 C25 1.396(6)
C25 C28 1.505(7)
C29 C30 1.401(9)
C30 C31 1.446(10)
C31 C32 1.422(8)
C41 C42 1.320(14)
C42 C43 1.403(14)
C43 C44 1.379(14)
